data_7707168
loop_
_publ_author_name
'Pappuru, Sreenath'
'Idrees, Karam B.'
'Chen, Zhijie'
'Shpasser, Dina'
'Gazit, Oz M.'

_publ_section_title
;
 A rare 4-fold interpenetrated metal-organic framework constructed from an
 anionic indium-based node and a cationic dicopper linker.
;
_journal_issue 19
_journal_name_full 'Dalton transactions (Cambridge, England : 2003)'
_journal_page_first 6631
_journal_page_last 6636
_journal_paper_doi 10.1039/d1dt00764e
_journal_volume 50
_journal_year 2021
_chemical_absolute_configuration unk
_chemical_formula_moiety 'C30 H37 Cu2 N4 O8, 2(Cl O4)'
_chemical_formula_sum 'C30 H37 Cl2 Cu2 N4 O16'
_chemical_formula_weight 907.61
_chemical_name_common 'Oz4b (Sreenath)'
_space_group_crystal_system orthorhombic
_space_group_IT_number 19
_space_group_name_Hall 'P 2ac 2ab'
_space_group_name_H-M_alt 'P 21 21 21'
_atom_sites_solution_hydrogens mixed
_audit_creation_method SHELXL-2018/3
_audit_update_record
;
2020-10-20 deposited with the CCDC.	2021-04-21 downloaded from the CCDC.
;
_cell_angle_alpha 90
_cell_angle_beta 90
_cell_angle_gamma 90
_cell_formula_units_Z 4
_cell_length_a 11.982(3)
_cell_length_b 16.944(4)
_cell_length_c 19.081(5)
_cell_measurement_reflns_used 6873
_cell_measurement_temperature 200(2)
_cell_measurement_theta_max 25.090
_cell_measurement_theta_min 2.082
_cell_volume 3873.9(17)
_computing_cell_refinement 'APEX2 v2010.7-0 (Bruker AXS)'
_computing_data_collection 'Bruker Instrument Service v2010.7.0.0'
_computing_data_reduction 'SAINT V7.68A (Bruker AXS, 2009)'
_computing_molecular_graphics 'Olex2 (Dolomanov et al., 2009)'
_computing_publication_material 'Olex2 (Dolomanov et al., 2009)'
_computing_structure_refinement 'SHELXL-2018/3 (Sheldrick, 2018)'
_computing_structure_solution 'SHELXT 2014/4 (Sheldrick, 2014)'
_diffrn_ambient_temperature 200(2)
_diffrn_detector_area_resol_mean 95
_diffrn_measured_fraction_theta_full 0.995
_diffrn_measured_fraction_theta_max 0.995
_diffrn_measurement_device_type 'APEX2 (Bruker AXS)'
_diffrn_measurement_method '\f and \w scans'
_diffrn_radiation_type MoK\a
_diffrn_radiation_wavelength 0.71073
_diffrn_reflns_av_R_equivalents 0.1163
_diffrn_reflns_av_unetI/netI 0.1139
_diffrn_reflns_Laue_measured_fraction_full 0.995
_diffrn_reflns_Laue_measured_fraction_max 0.995
_diffrn_reflns_limit_h_max 14
_diffrn_reflns_limit_h_min -14
_diffrn_reflns_limit_k_max 20
_diffrn_reflns_limit_k_min -20
_diffrn_reflns_limit_l_max 22
_diffrn_reflns_limit_l_min -22
_diffrn_reflns_number 33181
_diffrn_reflns_point_group_measured_fraction_full 0.994
_diffrn_reflns_point_group_measured_fraction_max 0.994
_diffrn_reflns_theta_full 25.090
_diffrn_reflns_theta_max 25.090
_diffrn_reflns_theta_min 2.082
_exptl_absorpt_coefficient_mu 1.310
_exptl_absorpt_correction_T_max 0.871
_exptl_absorpt_correction_T_min 0.6955
_exptl_absorpt_correction_type multi-scan
_exptl_absorpt_process_details 'SADABS V2008/1 (Bruker AXS)'
_exptl_crystal_colour 'dark green'
_exptl_crystal_density_diffrn 1.556
_exptl_crystal_description plate
_exptl_crystal_F_000 1860
_exptl_crystal_size_max 0.270
_exptl_crystal_size_mid 0.210
_exptl_crystal_size_min 0.090
_refine_diff_density_max 2.086
_refine_diff_density_min -0.523
_refine_diff_density_rms 0.156
_refine_ls_abs_structure_details
;
 Flack x determined using 1548 quotients [(I+)-(I-)]/[(I+)+(I-)]
 (Parsons, Flack and Wagner, Acta Cryst. B69 (2013) 249-259).
;
_refine_ls_abs_structure_Flack 0.0
_refine_ls_extinction_method none
_refine_ls_goodness_of_fit_ref 1.037
_refine_ls_hydrogen_treatment constr
_refine_ls_matrix_type full
_refine_ls_number_parameters 403
_refine_ls_number_reflns 6873
_refine_ls_number_restraints 0
_refine_ls_restrained_S_all 1.037
_refine_ls_R_factor_all 0.1014
_refine_ls_R_factor_gt 0.0707
_refine_ls_shift/su_max 0.004
_refine_ls_shift/su_mean 0.000
_refine_ls_structure_factor_coef Fsqd
_refine_ls_weighting_details 'w=1/[\s^2^(Fo^2^)+(0.1000P)^2^] where P=(Fo^2^+2Fc^2^)/3'
_refine_ls_weighting_scheme calc
_refine_ls_wR_factor_gt 0.1825
_refine_ls_wR_factor_ref 0.1952
_reflns_Friedel_coverage 0.787
_reflns_Friedel_fraction_full 0.992
_reflns_Friedel_fraction_max 0.992
_reflns_number_gt 4574
_reflns_number_total 6873
_reflns_threshold_expression 'I > 2\s(I)'
_cod_data_source_file d1dt00764e2.cif
_cod_data_source_block Oz4b
_cod_depositor_comments 'Adding full bibliography for 7707167--7707168.cif.'
_cod_original_cell_volume 3873.8(18)
_cod_database_code 7707168
_shelx_shelxl_version_number 2018/3
_shelx_space_group_comment
;
The symmetry employed for this shelxl refinement is uniquely defined
by the following loop, which should always be used as a source of
symmetry information in preference to the above space-group names.
They are only intended as comments.
;
_shelx_estimated_absorpt_t_min 0.719
_shelx_estimated_absorpt_t_max 0.891

loop_
_space_group_symop_operation_xyz
'x, y, z'
'-x+1/2, -y, z+1/2'
'x+1/2, -y+1/2, -z'
'-x, y+1/2, -z+1/2'

loop_
_atom_site_label
_atom_site_type_symbol
_atom_site_fract_x
_atom_site_fract_y
_atom_site_fract_z
_atom_site_U_iso_or_equiv
_atom_site_adp_type
_atom_site_occupancy
_atom_site_site_symmetry_order
_atom_site_calc_flag
_atom_site_refinement_flags_posn
_atom_site_refinement_flags_adp
_atom_site_refinement_flags_occupancy
_atom_site_disorder_assembly
_atom_site_disorder_group
Cu1 Cu 0.76347(12) 0.72598(8) 0.18129(7) 0.0300(4) Uani 1 1 d . . . . .
Cu2 Cu 0.78308(12) 0.72613(8) 0.34279(7) 0.0299(4) Uani 1 1 d . . . . .
O1 O 0.7776(7) 0.7987(4) 0.2612(4) 0.0301(18) Uani 1 1 d . . . . .
O2 O 0.8003(7) 0.6554(4) 0.2612(5) 0.0295(19) Uani 1 1 d . . . . .
O3 O 0.9063(9) 1.1525(5) 0.1952(6) 0.053(3) Uani 1 1 d . . . . .
O4 O 0.9256(9) 1.1525(5) 0.3126(6) 0.053(3) Uani 1 1 d . . . . .
H4 H 0.982688 1.180169 0.305752 0.080 Uiso 1 1 calc R U . . .
O5 O 0.9571(8) 0.3028(5) 0.3086(5) 0.042(2) Uani 1 1 d . . . . .
O6 O 0.9376(8) 0.3018(4) 0.1930(5) 0.044(2) Uani 1 1 d . . . . .
H6 H 0.937724 0.252653 0.198783 0.067 Uiso 1 1 calc R U . . .
O7 O 0.5732(7) 0.7170(5) 0.2000(5) 0.046(2) Uani 1 1 d . . . . .
O8 O 0.5983(7) 0.7122(6) 0.3448(5) 0.056(3) Uani 1 1 d . . . . .
H8A H 0.569979 0.672082 0.377544 0.084 Uiso 1 1 d R U . . .
H8B H 0.565597 0.691585 0.301312 0.084 Uiso 1 1 d R U . . .
N1 N 0.7701(10) 0.6398(6) 0.1125(5) 0.034(3) Uani 1 1 d . . . . .
N2 N 0.7571(9) 0.8129(6) 0.1147(5) 0.033(3) Uani 1 1 d . . . . .
N3 N 0.7922(9) 0.8133(6) 0.4101(5) 0.032(2) Uani 1 1 d . . . . .
N4 N 0.8103(8) 0.6393(5) 0.4086(5) 0.026(2) Uani 1 1 d . . . . .
C1 C 0.7335(12) 0.6514(7) 0.0383(6) 0.040(3) Uani 1 1 d . . . . .
H1A H 0.759821 0.606348 0.009701 0.048 Uiso 1 1 calc R U . . .
H1B H 0.650966 0.652031 0.036457 0.048 Uiso 1 1 calc R U . . .
C2 C 0.7770(10) 0.7261(8) 0.0076(6) 0.036(3) Uani 1 1 d . . . . .
C3 C 0.7407(13) 0.7250(9) -0.0707(6) 0.058(4) Uani 1 1 d . . . . .
H3A H 0.744408 0.670873 -0.088629 0.087 Uiso 1 1 calc R U . . .
H3B H 0.790808 0.758800 -0.098051 0.087 Uiso 1 1 calc R U . . .
H3C H 0.664078 0.744685 -0.074717 0.087 Uiso 1 1 calc R U . . .
C4 C 0.9047(9) 0.7313(10) 0.0122(7) 0.050(4) Uani 1 1 d . . . . .
H4A H 0.928504 0.721132 0.060511 0.075 Uiso 1 1 calc R U . . .
H4B H 0.929074 0.784132 -0.001974 0.075 Uiso 1 1 calc R U . . .
H4C H 0.938160 0.691876 -0.019005 0.075 Uiso 1 1 calc R U . . .
C5 C 0.7200(13) 0.7976(7) 0.0407(7) 0.042(3) Uani 1 1 d . . . . .
H5A H 0.736137 0.844806 0.011839 0.050 Uiso 1 1 calc R U . . .
H5B H 0.638268 0.789144 0.040232 0.050 Uiso 1 1 calc R U . . .
C6 C 0.7804(12) 0.8839(7) 0.1297(7) 0.036(3) Uani 1 1 d . . . . .
H6A H 0.779975 0.920426 0.091881 0.043 Uiso 1 1 calc R U . . .
C7 C 0.8071(10) 0.9148(7) 0.1968(7) 0.035(3) Uani 1 1 d . . . . .
C8 C 0.8408(10) 0.9964(7) 0.1949(8) 0.038(3) Uani 1 1 d . . . . .
H8 H 0.846758 1.023039 0.151225 0.045 Uiso 1 1 calc R U . . .
C9 C 0.8650(10) 1.0366(7) 0.2577(8) 0.037(3) Uani 1 1 d . . . . .
C10 C 0.8535(10) 0.9972(7) 0.3210(7) 0.035(3) Uani 1 1 d . . . . .
H10 H 0.867315 1.024942 0.363385 0.042 Uiso 1 1 calc R U . . .
C11 C 0.8220(10) 0.9176(6) 0.3243(7) 0.033(3) Uani 1 1 d . . . . .
C12 C 0.8008(11) 0.8755(7) 0.2602(7) 0.034(3) Uani 1 1 d . . . . .
C13 C 0.8986(11) 1.1187(7) 0.2567(9) 0.041(3) Uani 1 1 d . . . . .
C14 C 0.8107(10) 0.8845(8) 0.3933(7) 0.033(3) Uani 1 1 d . . . . .
H14 H 0.818062 0.920636 0.431082 0.040 Uiso 1 1 calc R U . . .
C15 C 0.7751(11) 0.7992(7) 0.4852(6) 0.038(3) Uani 1 1 d . . . . .
H15A H 0.694416 0.791438 0.494062 0.045 Uiso 1 1 calc R U . . .
H15B H 0.798986 0.846657 0.511588 0.045 Uiso 1 1 calc R U . . .
C16 C 0.8387(10) 0.7280(8) 0.5128(6) 0.035(3) Uani 1 1 d . . . . .
C17 C 0.9598(10) 0.7360(9) 0.4973(8) 0.050(4) Uani 1 1 d . . . . .
H17A H 0.970135 0.745828 0.447064 0.075 Uiso 1 1 calc R U . . .
H17B H 0.998554 0.687285 0.510415 0.075 Uiso 1 1 calc R U . . .
H17C H 0.990605 0.780299 0.524085 0.075 Uiso 1 1 calc R U . . .
C18 C 0.8182(12) 0.7244(9) 0.5925(6) 0.049(3) Uani 1 1 d . . . . .
H18A H 0.861198 0.766111 0.615682 0.074 Uiso 1 1 calc R U . . .
H18B H 0.841819 0.672849 0.610444 0.074 Uiso 1 1 calc R U . . .
H18C H 0.738550 0.731999 0.602066 0.074 Uiso 1 1 calc R U . . .
C19 C 0.7909(13) 0.6520(7) 0.4837(7) 0.045(3) Uani 1 1 d . . . . .
H19A H 0.823552 0.607186 0.509860 0.054 Uiso 1 1 calc R U . . .
H19B H 0.709421 0.651640 0.492267 0.054 Uiso 1 1 calc R U . . .
C20 C 0.8412(11) 0.5717(8) 0.3905(7) 0.036(3) Uani 1 1 d . . . . .
H20 H 0.855621 0.536296 0.428026 0.043 Uiso 1 1 calc R U . . .
C21 C 0.8583(10) 0.5390(6) 0.3204(6) 0.027(3) Uani 1 1 d . . . . .
C22 C 0.8921(9) 0.4624(7) 0.3164(7) 0.031(3) Uani 1 1 d . . . . .
H22 H 0.910330 0.435579 0.358607 0.037 Uiso 1 1 calc R U . . .
C23 C 0.9014(10) 0.4211(6) 0.2524(7) 0.029(3) Uani 1 1 d . . . . .
C24 C 0.8756(11) 0.4598(6) 0.1934(7) 0.033(3) Uani 1 1 d . . . . .
H24 H 0.884103 0.433451 0.149805 0.039 Uiso 1 1 calc R U . . .
C25 C 0.8356(10) 0.5393(7) 0.1938(7) 0.035(3) Uani 1 1 d . . . . .
C26 C 0.8311(10) 0.5806(6) 0.2588(7) 0.028(3) Uani 1 1 d . . . . .
C27 C 0.9342(10) 0.3357(6) 0.2522(6) 0.030(3) Uani 1 1 d . . . . .
C28 C 0.8064(10) 0.5716(7) 0.1250(6) 0.033(3) Uani 1 1 d . . . . .
H28 H 0.815860 0.537590 0.085810 0.040 Uiso 1 1 calc R U . . .
C29 C 0.5038(13) 0.6598(11) 0.1735(9) 0.080(6) Uani 1 1 d . . . . .
H29A H 0.543664 0.608568 0.172658 0.096 Uiso 1 1 calc R U . . .
H29B H 0.483101 0.673357 0.124752 0.096 Uiso 1 1 calc R U . . .
C30 C 0.3977(15) 0.6520(12) 0.2181(10) 0.087(7) Uani 1 1 d . . . . .
H30A H 0.350603 0.609853 0.199052 0.130 Uiso 1 1 calc R U . . .
H30B H 0.356538 0.701949 0.217268 0.130 Uiso 1 1 calc R U . . .
H30C H 0.418243 0.639180 0.266522 0.130 Uiso 1 1 calc R U . . .
Cl1 Cl 0.5144(3) 0.5159(2) 0.4521(2) 0.0518(10) Uani 1 1 d . . . . .
O9 O 0.4949(18) 0.5771(7) 0.4077(7) 0.148(8) Uani 1 1 d . . . . .
O10 O 0.6191(13) 0.4881(10) 0.4333(9) 0.131(6) Uani 1 1 d . . . . .
O11 O 0.5187(13) 0.5429(11) 0.5213(7) 0.128(6) Uani 1 1 d . . . . .
O12 O 0.4425(15) 0.4571(10) 0.4436(11) 0.149(7) Uani 1 1 d . . . . .
Cl2 Cl 1.0577(4) 0.4901(2) 0.5244(2) 0.0634(12) Uani 1 1 d . . . . .
O13 O 1.0975(13) 0.5491(8) 0.4776(8) 0.106(5) Uani 1 1 d . . . . .
O14 O 0.9638(16) 0.5123(10) 0.5616(9) 0.143(7) Uani 1 1 d . . . . .
O15 O 1.0131(13) 0.4305(9) 0.4771(10) 0.127(6) Uani 1 1 d . . . . .
O16 O 1.1450(12) 0.4520(8) 0.5617(7) 0.104(5) Uani 1 1 d . . . . .

loop_
_atom_site_aniso_label
_atom_site_aniso_U_11
_atom_site_aniso_U_22
_atom_site_aniso_U_33
_atom_site_aniso_U_23
_atom_site_aniso_U_13
_atom_site_aniso_U_12
Cu1 0.0384(8) 0.0211(7) 0.0306(7) 0.0000(7) -0.0022(6) -0.0011(7)
Cu2 0.0382(8) 0.0215(7) 0.0299(7) -0.0008(7) 0.0013(6) -0.0002(7)
O1 0.040(5) 0.019(4) 0.031(4) 0.002(3) 0.008(4) -0.001(3)
O2 0.036(5) 0.019(4) 0.033(4) 0.000(4) -0.001(4) 0.006(3)
O3 0.077(7) 0.026(5) 0.058(7) 0.010(5) 0.009(6) -0.005(5)
O4 0.074(7) 0.027(5) 0.059(7) -0.006(5) 0.000(6) -0.008(5)
O5 0.060(6) 0.036(5) 0.029(5) 0.004(4) -0.004(4) -0.006(4)
O6 0.079(7) 0.014(4) 0.039(6) 0.002(4) 0.003(5) 0.003(4)
O7 0.032(5) 0.046(5) 0.060(6) -0.004(5) 0.003(4) -0.011(4)
O8 0.041(5) 0.075(7) 0.052(6) -0.007(6) 0.009(4) -0.007(5)
N1 0.044(7) 0.023(5) 0.037(6) 0.002(5) -0.014(5) -0.006(5)
N2 0.042(7) 0.031(6) 0.027(5) -0.002(5) -0.002(5) 0.007(5)
N3 0.039(6) 0.025(5) 0.034(6) 0.002(5) 0.005(5) 0.006(5)
N4 0.034(6) 0.018(5) 0.027(6) -0.003(4) -0.003(5) 0.001(4)
C1 0.054(9) 0.037(7) 0.027(7) 0.000(5) -0.009(7) -0.009(7)
C2 0.046(7) 0.036(6) 0.027(6) -0.010(6) -0.005(5) -0.003(7)
C3 0.078(11) 0.068(9) 0.027(7) 0.005(8) -0.017(6) 0.018(10)
C4 0.034(7) 0.073(9) 0.044(8) -0.006(9) 0.003(6) -0.020(8)
C5 0.060(9) 0.027(7) 0.038(8) 0.004(5) -0.017(7) 0.001(6)
C6 0.042(8) 0.022(7) 0.042(8) 0.003(6) 0.006(7) -0.004(6)
C7 0.032(7) 0.027(7) 0.045(9) 0.008(6) -0.002(6) 0.008(5)
C8 0.033(7) 0.026(7) 0.054(9) 0.005(7) 0.008(6) 0.008(5)
C9 0.031(7) 0.025(6) 0.055(9) -0.002(7) 0.004(6) 0.001(5)
C10 0.039(7) 0.033(7) 0.034(8) -0.007(6) -0.001(6) 0.008(6)
C11 0.035(7) 0.012(6) 0.050(9) -0.002(6) 0.000(6) 0.005(5)
C12 0.038(8) 0.027(6) 0.037(7) -0.004(6) 0.005(6) 0.003(5)
C13 0.044(8) 0.018(6) 0.060(10) -0.003(7) -0.001(7) 0.001(5)
C14 0.031(8) 0.032(7) 0.036(8) -0.010(6) 0.005(6) 0.007(6)
C15 0.043(8) 0.037(7) 0.033(7) -0.001(5) 0.009(7) -0.005(6)
C16 0.044(7) 0.031(6) 0.029(6) -0.008(7) 0.004(5) -0.003(7)
C17 0.051(8) 0.051(8) 0.049(8) -0.007(8) -0.006(7) 0.012(7)
C18 0.071(10) 0.039(7) 0.038(7) -0.001(7) 0.004(7) -0.010(8)
C19 0.059(9) 0.041(8) 0.034(7) 0.010(6) 0.010(7) -0.004(7)
C20 0.041(8) 0.032(8) 0.035(8) 0.008(6) 0.000(6) -0.007(6)
C21 0.034(7) 0.022(6) 0.025(6) 0.000(6) 0.003(6) -0.005(5)
C22 0.032(7) 0.032(7) 0.029(7) -0.005(6) 0.004(6) 0.000(5)
C23 0.038(7) 0.023(6) 0.028(8) -0.015(6) 0.000(6) 0.004(5)
C24 0.048(8) 0.018(6) 0.032(7) -0.002(6) -0.002(6) -0.004(5)
C25 0.039(8) 0.031(7) 0.035(8) 0.002(6) 0.005(6) 0.006(6)
C26 0.038(7) 0.015(5) 0.032(7) -0.007(6) -0.003(6) -0.002(5)
C27 0.037(7) 0.027(6) 0.027(8) 0.006(6) 0.007(6) -0.006(5)
C28 0.041(8) 0.031(7) 0.027(7) -0.008(6) -0.004(6) -0.007(6)
C29 0.052(10) 0.138(16) 0.049(10) -0.007(11) 0.008(8) -0.032(11)
C30 0.080(14) 0.110(15) 0.071(14) -0.001(11) 0.019(10) -0.051(12)
Cl1 0.063(2) 0.0360(19) 0.057(2) 0.0012(18) -0.001(2) -0.0023(18)
O9 0.30(3) 0.068(9) 0.078(10) 0.035(8) -0.043(13) -0.031(13)
O10 0.091(12) 0.147(14) 0.156(16) -0.013(13) 0.029(11) 0.043(10)
O11 0.122(13) 0.205(17) 0.056(9) 0.001(11) 0.002(8) 0.046(13)
O12 0.128(14) 0.110(12) 0.21(2) -0.013(14) -0.010(14) -0.075(11)
Cl2 0.071(3) 0.050(2) 0.069(3) 0.009(2) 0.001(2) 0.012(2)
O13 0.134(13) 0.081(9) 0.104(11) 0.022(9) 0.003(10) -0.010(9)
O14 0.164(17) 0.161(15) 0.103(12) 0.020(11) 0.054(12) 0.070(13)
O15 0.116(12) 0.123(13) 0.143(14) 0.010(12) -0.028(11) -0.035(11)
O16 0.105(11) 0.103(10) 0.105(11) 0.014(9) -0.059(9) 0.002(9)

loop_
_atom_type_symbol
_atom_type_description
_atom_type_scat_dispersion_real
_atom_type_scat_dispersion_imag
_atom_type_scat_source
C C 0.0033 0.0016 'International Tables Vol C Tables 4.2.6.8 and 6.1.1.4'
H H 0.0000 0.0000 'International Tables Vol C Tables 4.2.6.8 and 6.1.1.4'
Cl Cl 0.1484 0.1585 'International Tables Vol C Tables 4.2.6.8 and 6.1.1.4'
Cu Cu 0.3201 1.2651 'International Tables Vol C Tables 4.2.6.8 and 6.1.1.4'
N N 0.0061 0.0033 'International Tables Vol C Tables 4.2.6.8 and 6.1.1.4'
O O 0.0106 0.0060 'International Tables Vol C Tables 4.2.6.8 and 6.1.1.4'

loop_
_geom_angle_atom_site_label_1
_geom_angle_atom_site_label_2
_geom_angle_atom_site_label_3
_geom_angle
_geom_angle_site_symmetry_1
_geom_angle_site_symmetry_3
_geom_angle_publ_flag
N2 Cu1 N1 97.4(4) . . ?
N2 Cu1 O1 92.0(3) . . ?
N1 Cu1 O1 168.4(4) . . ?
N2 Cu1 O2 164.7(4) . . ?
N1 Cu1 O2 93.2(3) . . ?
O1 Cu1 O2 76.3(3) . . ?
N2 Cu1 O7 96.4(4) . . ?
N1 Cu1 O7 95.4(4) . . ?
O1 Cu1 O7 90.4(3) . . ?
O2 Cu1 O7 93.5(3) . . ?
N3 Cu2 N4 97.8(4) . . ?
N3 Cu2 O2 165.4(4) . . ?
N4 Cu2 O2 91.9(4) . . ?
N3 Cu2 O1 92.8(3) . . ?
N4 Cu2 O1 166.5(4) . . ?
O2 Cu2 O1 76.2(3) . . ?
N3 Cu2 O8 97.1(4) . . ?
N4 Cu2 O8 94.3(4) . . ?
O2 Cu2 O8 93.1(3) . . ?
O1 Cu2 O8 92.7(4) . . ?
C12 O1 Cu1 128.2(8) . . ?
C12 O1 Cu2 127.6(8) . . ?
Cu1 O1 Cu2 102.9(3) . . ?
C26 O2 Cu2 129.7(8) . . ?
C26 O2 Cu1 127.8(8) . . ?
Cu2 O2 Cu1 102.5(3) . . ?
C29 O7 Cu1 125.9(9) . . ?
C28 N1 C1 113.6(10) . . ?
C28 N1 Cu1 124.8(9) . . ?
C1 N1 Cu1 121.5(8) . . ?
C6 N2 C5 116.1(10) . . ?
C6 N2 Cu1 124.2(9) . . ?
C5 N2 Cu1 119.6(8) . . ?
C14 N3 C15 115.2(11) . . ?
C14 N3 Cu2 124.1(9) . . ?
C15 N3 Cu2 120.7(8) . . ?
C20 N4 C19 116.8(11) . . ?
C20 N4 Cu2 124.0(9) . . ?
C19 N4 Cu2 119.2(8) . . ?
C2 C1 N1 112.5(10) . . ?
C1 C2 C5 110.8(10) . . ?
C1 C2 C4 112.1(12) . . ?
C5 C2 C4 112.1(11) . . ?
C1 C2 C3 105.7(11) . . ?
C5 C2 C3 106.3(10) . . ?
C4 C2 C3 109.5(10) . . ?
N2 C5 C2 113.1(10) . . ?
N2 C6 C7 127.0(12) . . ?
C12 C7 C6 126.9(11) . . ?
C12 C7 C8 120.0(13) . . ?
C6 C7 C8 113.1(12) . . ?
C9 C8 C7 120.0(13) . . ?
C10 C9 C8 119.1(10) . . ?
C10 C9 C13 120.2(13) . . ?
C8 C9 C13 120.7(13) . . ?
C9 C10 C11 122.0(12) . . ?
C10 C11 C14 116.2(12) . . ?
C10 C11 C12 119.1(12) . . ?
C14 C11 C12 124.7(11) . . ?
O1 C12 C7 119.6(11) . . ?
O1 C12 C11 120.6(11) . . ?
C7 C12 C11 119.7(10) . . ?
O4 C13 O3 123.0(11) . . ?
O4 C13 C9 119.9(14) . . ?
O3 C13 C9 116.9(13) . . ?
N3 C14 C11 128.3(12) . . ?
N3 C15 C16 113.4(10) . . ?
C17 C16 C19 111.9(11) . . ?
C17 C16 C15 110.3(11) . . ?
C19 C16 C15 111.0(10) . . ?
C17 C16 C18 110.8(11) . . ?
C19 C16 C18 105.6(11) . . ?
C15 C16 C18 107.0(11) . . ?
N4 C19 C16 115.1(10) . . ?
N4 C20 C21 129.9(12) . . ?
C22 C21 C26 119.9(11) . . ?
C22 C21 C20 117.1(11) . . ?
C26 C21 C20 122.7(10) . . ?
C21 C22 C23 123.0(12) . . ?
C24 C23 C22 117.8(10) . . ?
C24 C23 C27 122.0(10) . . ?
C22 C23 C27 120.1(11) . . ?
C23 C24 C25 122.3(12) . . ?
C26 C25 C24 118.7(11) . . ?
C26 C25 C28 126.0(11) . . ?
C24 C25 C28 115.3(12) . . ?
O2 C26 C21 121.1(11) . . ?
O2 C26 C25 120.8(11) . . ?
C21 C26 C25 118.1(9) . . ?
O5 C27 O6 124.1(11) . . ?
O5 C27 C23 119.2(11) . . ?
O6 C27 C23 116.7(10) . . ?
N1 C28 C25 126.5(12) . . ?
O7 C29 C30 111.0(14) . . ?
O12 Cl1 O9 112.7(12) . . ?
O12 Cl1 O10 107.5(11) . . ?
O9 Cl1 O10 104.7(12) . . ?
O12 Cl1 O11 112.6(12) . . ?
O9 Cl1 O11 110.1(10) . . ?
O10 Cl1 O11 108.8(10) . . ?
O14 Cl2 O16 117.7(10) . . ?
O14 Cl2 O13 113.8(9) . . ?
O16 Cl2 O13 112.8(10) . . ?
O14 Cl2 O15 102.0(12) . . ?
O16 Cl2 O15 105.4(9) . . ?
O13 Cl2 O15 102.9(10) . . ?

loop_
_geom_bond_atom_site_label_1
_geom_bond_atom_site_label_2
_geom_bond_distance
_geom_bond_site_symmetry_2
_geom_bond_publ_flag
Cu1 N2 1.946(9) . ?
Cu1 N1 1.964(10) . ?
Cu1 O1 1.968(8) . ?
Cu1 O2 1.987(8) . ?
Cu1 O7 2.312(8) . ?
Cu2 N3 1.961(10) . ?
Cu2 N4 1.962(10) . ?
Cu2 O2 1.976(8) . ?
Cu2 O1 1.985(7) . ?
Cu2 O8 2.227(9) . ?
O1 C12 1.331(13) . ?
O2 C26 1.320(12) . ?
O3 C13 1.309(18) . ?
O4 C13 1.252(17) . ?
O5 C27 1.243(14) . ?
O6 C27 1.267(14) . ?
O7 C29 1.374(17) . ?
N1 C28 1.258(15) . ?
N1 C1 1.496(16) . ?
N2 C6 1.268(14) . ?
N2 C5 1.504(15) . ?
N3 C14 1.269(15) . ?
N3 C15 1.468(15) . ?
N4 C20 1.252(15) . ?
N4 C19 1.467(16) . ?
C1 C2 1.488(17) . ?
C2 C5 1.527(17) . ?
C2 C4 1.535(17) . ?
C2 C3 1.556(15) . ?
C6 C7 1.420(18) . ?
C7 C12 1.382(18) . ?
C7 C8 1.441(16) . ?
C8 C9 1.410(18) . ?
C9 C10 1.387(17) . ?
C9 C13 1.448(16) . ?
C10 C11 1.402(15) . ?
C11 C14 1.437(18) . ?
C11 C12 1.437(17) . ?
C15 C16 1.522(17) . ?
C16 C17 1.488(17) . ?
C16 C19 1.514(18) . ?
C16 C18 1.541(16) . ?
C20 C21 1.462(17) . ?
C21 C22 1.360(15) . ?
C21 C26 1.411(16) . ?
C22 C23 1.412(16) . ?
C23 C24 1.339(17) . ?
C23 C27 1.499(15) . ?
C24 C25 1.431(16) . ?
C25 C26 1.424(17) . ?
C25 C28 1.465(18) . ?
C29 C30 1.54(2) . ?
Cl1 O12 1.327(14) . ?
Cl1 O9 1.360(13) . ?
Cl1 O10 1.386(15) . ?
Cl1 O11 1.398(15) . ?
Cl2 O14 1.383(15) . ?
Cl2 O16 1.420(13) . ?
Cl2 O13 1.422(14) . ?
Cl2 O15 1.456(16) . ?
